data_7221141
loop_
_publ_author_name
'Khan, Abu Taleb'
'Ray Bagdi, Prasanta'
'Basha R, Sidick'

_publ_section_title
;
 Synthesis of 2-triazolyl-imidazo[1,2-a]pyridine through one-pot
 three-component reaction using nano copper oxide assisted click-catalyst
;
_journal_name_full 'RSC Adv.'
_journal_paper_doi 10.1039/C5RA09671E
_journal_year 2015
_chemical_formula_moiety 'C7 H11 N3 O3'
_chemical_formula_sum 'C7 H11 N3 O3'
_chemical_formula_weight 185.19
_chemical_name_systematic
; 
 ? 
;
_space_group_IT_number 14
_symmetry_cell_setting monoclinic
_symmetry_space_group_name_Hall '-P 2yn'
_symmetry_space_group_name_H-M 'P 1 21/n 1'
_atom_sites_solution_hydrogens geom
_atom_sites_solution_primary direct
_atom_sites_solution_secondary difmap
_audit_creation_method SHELXL-97
_audit_update_record
;
2014-01-06 deposited with the CCDC.
2015-07-08 downloaded from the CCDC.
;
_cell_angle_alpha 90.00
_cell_angle_beta 94.296(5)
_cell_angle_gamma 90.00
_cell_formula_units_Z 4
_cell_length_a 7.9591(4)
_cell_length_b 4.8417(3)
_cell_length_c 23.7648(14)
_cell_measurement_temperature 296(2)
_cell_volume 913.22(9)
_computing_cell_refinement 'Bruker SMART'
_computing_data_collection 'Bruker SMART'
_computing_data_reduction 'Bruker SAINT'
_computing_molecular_graphics 'Bruker SHELXTL'
_computing_publication_material 'Bruker SHELXTL'
_computing_structure_refinement 'SHELXL-97 (Sheldrick, 1997)'
_computing_structure_solution 'SHELXS-97 (Sheldrick, 1990)'
_diffrn_ambient_temperature 296(2)
_diffrn_measured_fraction_theta_full 0.980
_diffrn_measured_fraction_theta_max 0.980
_diffrn_measurement_device_type 'CCD area detector'
_diffrn_measurement_method 'phi and omega scans'
_diffrn_radiation_monochromator graphite
_diffrn_radiation_source 'fine-focus sealed tube'
_diffrn_radiation_type 'Mo K\a'
_diffrn_radiation_wavelength 0.71073
_diffrn_reflns_av_R_equivalents 0.0198
_diffrn_reflns_av_sigmaI/netI 0.0428
_diffrn_reflns_limit_h_max 10
_diffrn_reflns_limit_h_min -10
_diffrn_reflns_limit_k_max 3
_diffrn_reflns_limit_k_min -6
_diffrn_reflns_limit_l_max 29
_diffrn_reflns_limit_l_min -28
_diffrn_reflns_number 3611
_diffrn_reflns_theta_full 25.25
_diffrn_reflns_theta_max 25.25
_diffrn_reflns_theta_min 3.44
_exptl_absorpt_coefficient_mu 0.107
_exptl_absorpt_correction_T_max 0.988
_exptl_absorpt_correction_T_min 0.973
_exptl_absorpt_correction_type multi-scan
_exptl_absorpt_process_details 'SADABS (Sheldrick, 1997)'
_exptl_crystal_colour colorless
_exptl_crystal_density_diffrn 1.347
_exptl_crystal_density_method 'not measured'
_exptl_crystal_description Needles
_exptl_crystal_F_000 392
_exptl_crystal_size_max 0.27
_exptl_crystal_size_mid 0.21
_exptl_crystal_size_min 0.11
_refine_diff_density_max 0.148
_refine_diff_density_min -0.198
_refine_diff_density_rms 0.044
_refine_ls_extinction_method none
_refine_ls_goodness_of_fit_ref 1.058
_refine_ls_hydrogen_treatment mixed
_refine_ls_matrix_type full
_refine_ls_number_parameters 162
_refine_ls_number_reflns 1648
_refine_ls_number_restraints 0
_refine_ls_restrained_S_all 1.058
_refine_ls_R_factor_all 0.0769
_refine_ls_R_factor_gt 0.0481
_refine_ls_shift/su_max 0.000
_refine_ls_shift/su_mean 0.000
_refine_ls_structure_factor_coef Fsqd
_refine_ls_weighting_details 'calc w=1/[\s^2^(Fo^2^)+(0.0376P)^2^+0.1006P] where P=(Fo^2^+2Fc^2^)/3'
_refine_ls_weighting_scheme calc
_refine_ls_wR_factor_gt 0.0956
_refine_ls_wR_factor_ref 0.1144
_reflns_number_gt 1385
_reflns_number_total 1648
_reflns_threshold_expression >2sigma(I)
_cod_data_source_file c5ra09671e2.cif
_cod_data_source_block exp_931
_cod_original_cell_volume 913.21(9)
_cod_original_sg_symbol_H-M 'P 21/n'
_cod_database_code 7221141

loop_
_symmetry_equiv_pos_as_xyz
'x, y, z'
'-x+1/2, y+1/2, -z+1/2'
'-x, -y, -z'
'x-1/2, -y-1/2, z-1/2'

loop_
_atom_site_label
_atom_site_type_symbol
_atom_site_fract_x
_atom_site_fract_y
_atom_site_fract_z
_atom_site_U_iso_or_equiv
_atom_site_adp_type
_atom_site_occupancy
_atom_site_symmetry_multiplicity
_atom_site_calc_flag
O1 O 0.22362(18) 0.6611(4) 0.55673(6) 0.0612(5) Uani 1 1 d
H1 H 0.124(3) 0.611(6) 0.5608(11) 0.093(9) Uiso 1 1 d
O2 O 0.35580(19) 0.5976(3) 0.28824(6) 0.0613(5) Uani 1 1 d
O3 O 0.52899(16) 0.2688(3) 0.25931(5) 0.0487(4) Uani 1 1 d
N1 N 0.12550(18) 0.4479(4) 0.43439(6) 0.0519(5) Uani 1 1 d
N2 N 0.1790(2) 0.2899(4) 0.39441(7) 0.0551(5) Uani 1 1 d
N3 N 0.34305(17) 0.3470(3) 0.39160(6) 0.0420(4) Uani 1 1 d
C1 C 0.2341(3) 0.7985(5) 0.50465(9) 0.0562(6) Uani 1 1 d
H1A H 0.135(3) 0.910(5) 0.4954(8) 0.064(6) Uiso 1 1 d
H1B H 0.339(3) 0.933(5) 0.5068(9) 0.077(7) Uiso 1 1 d
C2 C 0.2546(2) 0.6047(4) 0.45684(7) 0.0407(5) Uani 1 1 d
C3 C 0.3940(2) 0.5414(4) 0.42958(7) 0.0419(5) Uani 1 1 d
H3 H 0.512(2) 0.607(4) 0.4344(7) 0.048(5) Uiso 1 1 d
C4 C 0.4378(3) 0.2165(5) 0.34903(8) 0.0451(5) Uani 1 1 d
H4A H 0.549(3) 0.204(4) 0.3633(8) 0.059(6) Uiso 1 1 d
H4B H 0.389(2) 0.042(5) 0.3404(8) 0.057(6) Uiso 1 1 d
C5 C 0.4336(2) 0.3863(4) 0.29573(8) 0.0413(5) Uani 1 1 d
C6 C 0.5304(4) 0.4016(7) 0.20414(10) 0.0624(7) Uani 1 1 d
H6A H 0.418(4) 0.355(6) 0.1854(11) 0.114(10) Uiso 1 1 d
H6B H 0.560(3) 0.596(6) 0.2100(10) 0.089(9) Uiso 1 1 d
C7 C 0.6643(4) 0.2726(7) 0.17347(11) 0.0695(7) Uani 1 1 d
H7A H 0.667(3) 0.358(5) 0.1361(11) 0.083(8) Uiso 1 1 d
H7B H 0.774(4) 0.311(6) 0.1952(12) 0.117(11) Uiso 1 1 d
H7C H 0.642(4) 0.071(7) 0.1701(12) 0.114(11) Uiso 1 1 d

loop_
_atom_site_aniso_label
_atom_site_aniso_U_11
_atom_site_aniso_U_22
_atom_site_aniso_U_33
_atom_site_aniso_U_23
_atom_site_aniso_U_13
_atom_site_aniso_U_12
O1 0.0379(7) 0.1061(14) 0.0403(8) -0.0069(8) 0.0077(6) -0.0016(9)
O2 0.0744(10) 0.0493(9) 0.0616(9) 0.0049(8) 0.0136(8) 0.0187(8)
O3 0.0549(8) 0.0545(9) 0.0386(7) 0.0058(7) 0.0160(6) 0.0119(7)
N1 0.0364(8) 0.0747(13) 0.0454(9) -0.0068(9) 0.0090(7) -0.0004(9)
N2 0.0423(9) 0.0738(13) 0.0505(10) -0.0100(10) 0.0108(7) -0.0112(9)
N3 0.0360(8) 0.0518(10) 0.0394(8) -0.0019(8) 0.0100(6) 0.0032(8)
C1 0.0519(12) 0.0640(15) 0.0546(13) -0.0070(12) 0.0174(10) 0.0083(12)
C2 0.0349(9) 0.0478(11) 0.0396(9) 0.0023(9) 0.0054(7) 0.0047(9)
C3 0.0357(9) 0.0505(12) 0.0401(10) -0.0033(9) 0.0062(8) 0.0017(9)
C4 0.0485(11) 0.0482(13) 0.0401(11) -0.0036(10) 0.0130(9) 0.0058(11)
C5 0.0395(9) 0.0414(11) 0.0432(10) -0.0017(9) 0.0043(8) 0.0017(9)
C6 0.0723(16) 0.0721(18) 0.0446(12) 0.0158(13) 0.0158(11) 0.0063(15)
C7 0.0731(17) 0.090(2) 0.0482(14) 0.0025(15) 0.0221(12) -0.0053(17)

loop_
_atom_type_symbol
_atom_type_description
_atom_type_scat_dispersion_real
_atom_type_scat_dispersion_imag
_atom_type_scat_source
C C 0.0033 0.0016 'International Tables Vol C Tables 4.2.6.8 and 6.1.1.4'
H H 0.0000 0.0000 'International Tables Vol C Tables 4.2.6.8 and 6.1.1.4'
N N 0.0061 0.0033 'International Tables Vol C Tables 4.2.6.8 and 6.1.1.4'
O O 0.0106 0.0060 'International Tables Vol C Tables 4.2.6.8 and 6.1.1.4'

loop_
_geom_angle_atom_site_label_1
_geom_angle_atom_site_label_2
_geom_angle_atom_site_label_3
_geom_angle
C5 O3 C6 116.18(17)
N2 N1 C2 109.48(15)
N1 N2 N3 106.57(15)
N2 N3 C3 110.88(15)
N2 N3 C4 120.24(17)
C3 N3 C4 128.76(16)
O1 C1 C2 112.8(2)
N1 C2 C3 107.92(17)
N1 C2 C1 121.98(17)
C3 C2 C1 130.06(18)
N3 C3 C2 105.14(16)
N3 C4 C5 111.61(17)
O2 C5 O3 125.74(18)
O2 C5 C4 124.55(18)
O3 C5 C4 109.71(17)
O3 C6 C7 108.2(2)

loop_
_geom_bond_atom_site_label_1
_geom_bond_atom_site_label_2
_geom_bond_distance
O1 C1 1.413(3)
O2 C5 1.202(2)
O3 C5 1.322(2)
O3 C6 1.461(2)
N1 N2 1.315(2)
N1 C2 1.354(2)
N2 N3 1.341(2)
N3 C3 1.346(2)
N3 C4 1.451(2)
C1 C2 1.492(3)
C2 C3 1.361(2)
C4 C5 1.508(3)
C6 C7 1.475(4)
